data_4316149
loop_
_publ_author_name
'Mohamed Dakkach'
'M. Isabel L\'opez'
'Isabel Romero'
'Montserrat Rodr\'iguez'
'Ahmed Atlamsani'
'Teodor Parella'
'Xavier Fontrodona'
'Antoni Llobet'

_publ_contact_author_address
;Institute of Chemical Research of Catalonia (ICIQ),
Av. Pa\"isos Catalans 16, E-43007 Tarragona, Spain.
Departament de Qu\'imica i Servei de RMN 
Universitat Aut\`onoma de Barcelona, 
Cerdanyola del Vall\`es, E-08193 Barcelona, Spain.
;
_publ_contact_author_email allobet@ICIQ.ES
_publ_contact_author_name 'Llobet, A'
_publ_section_title
;
 New Ru(II) Complexes with Anionic and Neutral N-Donor Ligands as
 Epoxidation Catalysts: An Evaluation of Geometrical and Electronic
 Effects
;
_journal_name_full 'Inorganic Chemistry'
_journal_page_first 7072
_journal_page_last 7079
_journal_paper_doi 10.1021/ic100862y
_journal_volume 49
_journal_year 2010
_chemical_formula_moiety 'C24 H20 Cl N6 Ru, F6 P'
_chemical_formula_sum 'C24 H20 Cl F6 N6 P Ru'
_chemical_formula_weight 673.95
_chemical_name_systematic
; 
 ? 
;
_space_group_IT_number 2
_symmetry_cell_setting triclinic
_symmetry_space_group_name_Hall '-P 1'
_symmetry_space_group_name_H-M 'P -1'
_atom_sites_solution_hydrogens geom
_atom_sites_solution_primary direct
_atom_sites_solution_secondary difmap
_audit_creation_method SHELXL-97
_cell_angle_alpha 73.52(2)
_cell_angle_beta 67.41(2)
_cell_angle_gamma 83.96(3)
_cell_formula_units_Z 2
_cell_length_a 10.419(16)
_cell_length_b 12.120(19)
_cell_length_c 13.14(2)
_cell_measurement_temperature 300(2)
_cell_volume 1469(4)
_computing_cell_refinement 'BRUKER SMART'
_computing_data_collection 'BRUKER SMART'
_computing_data_reduction 'BRUKER SAINT+'
_computing_structure_refinement 'SHELXL-97 (Sheldrick, 1997)'
_computing_structure_solution 'SHELXS-97 (Sheldrick, 1990)'
_diffrn_ambient_temperature 300(2)
_diffrn_measured_fraction_theta_full 0.959
_diffrn_measured_fraction_theta_max 0.959
_diffrn_measurement_device_type ccd
_diffrn_measurement_method 'phi and omega scans'
_diffrn_radiation_monochromator graphite
_diffrn_radiation_source 'fine-focus sealed tube'
_diffrn_radiation_type MoK\a
_diffrn_radiation_wavelength 0.71073
_diffrn_reflns_av_R_equivalents 0.1046
_diffrn_reflns_av_sigmaI/netI 0.1164
_diffrn_reflns_limit_h_max 14
_diffrn_reflns_limit_h_min -14
_diffrn_reflns_limit_k_max 16
_diffrn_reflns_limit_k_min -16
_diffrn_reflns_limit_l_max 18
_diffrn_reflns_limit_l_min -18
_diffrn_reflns_number 21776
_diffrn_reflns_theta_full 29.30
_diffrn_reflns_theta_max 29.30
_diffrn_reflns_theta_min 2.12
_exptl_absorpt_coefficient_mu 0.741
_exptl_absorpt_correction_type none
_exptl_crystal_colour brown
_exptl_crystal_density_diffrn 1.524
_exptl_crystal_density_method 'not measured'
_exptl_crystal_description needle
_exptl_crystal_F_000 672
_exptl_crystal_size_max 0.25
_exptl_crystal_size_mid 0.10
_exptl_crystal_size_min 0.10
_platon_squeeze_details
;
 Spurious electron density peaks non attribuitable to any solvent molecule 
 were removed using the SQUEEZE option in PLATON.

;
_refine_diff_density_max 0.681
_refine_diff_density_min -1.190
_refine_diff_density_rms 0.131
_refine_ls_extinction_method none
_refine_ls_goodness_of_fit_ref 0.871
_refine_ls_hydrogen_treatment constr
_refine_ls_matrix_type full
_refine_ls_number_parameters 353
_refine_ls_number_reflns 7705
_refine_ls_number_restraints 0
_refine_ls_restrained_S_all 0.871
_refine_ls_R_factor_all 0.0949
_refine_ls_R_factor_gt 0.0559
_refine_ls_shift/su_max 0.000
_refine_ls_shift/su_mean 0.000
_refine_ls_structure_factor_coef Fsqd
_refine_ls_weighting_details 'calc w=1/[\s^2^(Fo^2^)+(0.0782P)^2^+0.0000P] where P=(Fo^2^+2Fc^2^)/3'
_refine_ls_weighting_scheme calc
_refine_ls_wR_factor_gt 0.1370
_refine_ls_wR_factor_ref 0.1544
_reflns_number_gt 3994
_reflns_number_total 7705
_reflns_threshold_expression >2sigma(I)
_cod_data_source_file ic100862y_si_002_2.cif
_cod_data_source_block trans-4
_cod_original_formula_sum 'C24 H20 Cl F6 N6 P Ru '
_cod_database_code 4316149

loop_
_symmetry_equiv_pos_as_xyz
'x, y, z'
'-x, -y, -z'

loop_
_atom_site_label
_atom_site_type_symbol
_atom_site_fract_x
_atom_site_fract_y
_atom_site_fract_z
_atom_site_U_iso_or_equiv
_atom_site_adp_type
_atom_site_occupancy
_atom_site_symmetry_multiplicity
_atom_site_calc_flag
_atom_site_refinement_flags
_atom_site_disorder_assembly
_atom_site_disorder_group
Ru1 Ru 0.40994(4) 0.70023(3) 0.24773(3) 0.04246(14) Uani 1 1 d . . .
Cl1 Cl 0.30910(14) 0.51665(9) 0.32704(11) 0.0568(3) Uani 1 1 d . . .
N1 N 0.3767(4) 0.7118(3) 0.4067(3) 0.0458(9) Uani 1 1 d . . .
N2 N 0.5772(4) 0.6337(3) 0.2636(3) 0.0417(8) Uani 1 1 d . . .
N3 N 0.5054(4) 0.6599(3) 0.0972(3) 0.0479(9) Uani 1 1 d . . .
N4 N 0.2315(4) 0.7788(3) 0.2328(3) 0.0450(9) Uani 1 1 d . . .
N5 N 0.4649(4) 0.8676(3) 0.1803(3) 0.0433(9) Uani 1 1 d . . .
N6 N 0.5762(4) 0.9298(3) 0.1476(4) 0.0541(10) Uani 1 1 d . . .
C1 C 0.2688(6) 0.7538(4) 0.4749(4) 0.0627(14) Uani 1 1 d . . .
H1 H 0.1964 0.7840 0.4506 0.075 Uiso 1 1 calc R . .
C2 C 0.2594(7) 0.7544(5) 0.5790(5) 0.0761(17) Uani 1 1 d . . .
H2 H 0.1808 0.7836 0.6272 0.091 Uiso 1 1 calc R . .
C3A C 0.3638(8) 0.7128(5) 0.6126(5) 0.0764(18) Uani 1 1 d . . .
H3 H 0.3593 0.7144 0.6842 0.092 Uiso 1 1 calc R . .
C4 C 0.4747(7) 0.6690(4) 0.5446(5) 0.0628(14) Uani 1 1 d . . .
H4 H 0.5476 0.6390 0.5682 0.075 Uiso 1 1 calc R . .
C5 C 0.4794(5) 0.6688(3) 0.4413(4) 0.0469(11) Uani 1 1 d . . .
C6 C 0.5936(5) 0.6242(4) 0.3602(4) 0.0472(11) Uani 1 1 d . . .
C7 C 0.7116(6) 0.5750(4) 0.3728(5) 0.0583(13) Uani 1 1 d . . .
H5 H 0.7252 0.5673 0.4404 0.070 Uiso 1 1 calc R . .
C8 C 0.8077(6) 0.5379(4) 0.2889(5) 0.0609(14) Uani 1 1 d . . .
H6 H 0.8892 0.5055 0.2973 0.073 Uiso 1 1 calc R . .
C9 C 0.7877(5) 0.5470(4) 0.1928(5) 0.0591(13) Uani 1 1 d . . .
H7 H 0.8546 0.5203 0.1342 0.071 Uiso 1 1 calc R . .
C10 C 0.6685(5) 0.5956(4) 0.1808(4) 0.0482(11) Uani 1 1 d . . .
C11 C 0.6296(5) 0.6125(4) 0.0845(4) 0.0462(11) Uani 1 1 d . . .
C12 C 0.7107(6) 0.5827(4) -0.0126(5) 0.0631(14) Uani 1 1 d . . .
H12 H 0.7986 0.5518 -0.0209 0.076 Uiso 1 1 calc R . .
C13 C 0.6615(7) 0.5988(5) -0.0969(5) 0.0720(16) Uani 1 1 d . . .
H13 H 0.7150 0.5785 -0.1640 0.086 Uiso 1 1 calc R . .
C14 C 0.5359(6) 0.6441(4) -0.0834(5) 0.0622(14) Uani 1 1 d . . .
H14 H 0.5006 0.6548 -0.1407 0.075 Uiso 1 1 calc R . .
C15 C 0.4610(6) 0.6739(4) 0.0125(4) 0.0536(12) Uani 1 1 d . . .
H15 H 0.3737 0.7059 0.0203 0.064 Uiso 1 1 calc R . .
C16 C 0.1126(5) 0.7297(4) 0.2607(5) 0.0630(14) Uani 1 1 d . . .
H16 H 0.1065 0.6499 0.2854 0.076 Uiso 1 1 calc R . .
C17 C 0.0004(6) 0.7893(5) 0.2551(6) 0.0819(19) Uani 1 1 d . . .
H17 H -0.0821 0.7508 0.2758 0.098 Uiso 1 1 calc R . .
C18 C 0.0042(6) 0.9033(5) 0.2203(6) 0.085(2) Uani 1 1 d . . .
H18 H -0.0744 0.9452 0.2157 0.102 Uiso 1 1 calc R . .
C19 C 0.1229(6) 0.9557(4) 0.1923(5) 0.0665(15) Uani 1 1 d . . .
H19 H 0.1285 1.0356 0.1690 0.080 Uiso 1 1 calc R . .
C20 C 0.2347(5) 0.8930(4) 0.1980(4) 0.0501(11) Uani 1 1 d . . .
C21 C 0.3657(5) 0.9399(4) 0.1691(4) 0.0487(11) Uani 1 1 d . . .
C22 C 0.4149(6) 1.0497(4) 0.1288(5) 0.0719(17) Uani 1 1 d . . .
H22 H 0.3659 1.1169 0.1134 0.086 Uiso 1 1 calc R . .
C23 C 0.5480(6) 1.0404(4) 0.1160(5) 0.0699(16) Uani 1 1 d . . .
H23 H 0.6105 1.1010 0.0895 0.084 Uiso 1 1 calc R . .
C24 C 0.7052(5) 0.8815(5) 0.1448(6) 0.0774(18) Uani 1 1 d . . .
H24A H 0.6985 0.8409 0.2209 0.116 Uiso 1 1 calc R . .
H24B H 0.7737 0.9415 0.1139 0.116 Uiso 1 1 calc R . .
H24C H 0.7319 0.8290 0.0975 0.116 Uiso 1 1 calc R . .
P1 P 0.89810(17) 0.24198(13) 0.07335(14) 0.0687(4) Uani 1 1 d . . .
F1 F 0.8768(7) 0.1580(4) 0.1861(4) 0.190(3) Uani 1 1 d . . .
F2 F 0.9177(7) 0.3311(5) -0.0393(4) 0.176(2) Uani 1 1 d . . .
F3 F 0.7485(5) 0.2879(5) 0.1259(4) 0.1458(19) Uani 1 1 d . . .
F4 F 0.9368(6) 0.3311(5) 0.1164(6) 0.190(3) Uani 1 1 d . . .
F5 F 1.0434(5) 0.2052(5) 0.0197(5) 0.168(2) Uani 1 1 d . . .
F6 F 0.8498(7) 0.1612(6) 0.0299(5) 0.213(3) Uani 1 1 d . . .

loop_
_atom_site_aniso_label
_atom_site_aniso_U_11
_atom_site_aniso_U_22
_atom_site_aniso_U_33
_atom_site_aniso_U_23
_atom_site_aniso_U_13
_atom_site_aniso_U_12
Ru1 0.0498(3) 0.03768(19) 0.0447(2) -0.00923(14) -0.02405(19) 0.00096(15)
Cl1 0.0747(9) 0.0427(6) 0.0588(8) -0.0066(5) -0.0339(7) -0.0070(5)
N1 0.057(3) 0.0425(19) 0.040(2) -0.0079(16) -0.022(2) -0.0024(17)
N2 0.050(2) 0.0347(17) 0.040(2) -0.0066(15) -0.0192(19) 0.0008(16)
N3 0.062(3) 0.0341(18) 0.053(2) -0.0102(16) -0.028(2) -0.0025(17)
N4 0.045(2) 0.045(2) 0.049(2) -0.0112(17) -0.021(2) -0.0033(17)
N5 0.047(2) 0.0352(18) 0.054(2) -0.0112(16) -0.026(2) -0.0013(16)
N6 0.053(3) 0.044(2) 0.071(3) -0.0112(19) -0.029(2) -0.0050(18)
C1 0.065(4) 0.069(3) 0.055(3) -0.030(3) -0.015(3) 0.006(3)
C2 0.084(5) 0.079(4) 0.061(4) -0.032(3) -0.013(4) 0.002(3)
C3A 0.116(6) 0.072(4) 0.046(3) -0.013(3) -0.032(4) -0.021(4)
C4 0.088(4) 0.057(3) 0.055(3) -0.016(3) -0.037(3) -0.003(3)
C5 0.064(3) 0.039(2) 0.042(3) -0.0058(19) -0.024(3) -0.010(2)
C6 0.054(3) 0.040(2) 0.046(3) -0.0007(19) -0.024(2) -0.004(2)
C7 0.061(3) 0.051(3) 0.074(4) -0.005(3) -0.044(3) -0.005(2)
C8 0.054(3) 0.057(3) 0.072(4) -0.001(3) -0.035(3) 0.004(2)
C9 0.054(3) 0.051(3) 0.072(4) -0.014(2) -0.025(3) 0.005(2)
C10 0.052(3) 0.038(2) 0.056(3) -0.011(2) -0.024(3) 0.002(2)
C11 0.051(3) 0.042(2) 0.049(3) -0.014(2) -0.021(2) 0.002(2)
C12 0.064(4) 0.061(3) 0.066(4) -0.029(3) -0.018(3) 0.004(3)
C13 0.092(5) 0.064(3) 0.058(4) -0.025(3) -0.018(4) -0.007(3)
C14 0.087(4) 0.058(3) 0.048(3) -0.016(2) -0.029(3) -0.007(3)
C15 0.072(4) 0.039(2) 0.059(3) -0.008(2) -0.037(3) -0.002(2)
C16 0.057(3) 0.057(3) 0.082(4) -0.016(3) -0.035(3) 0.000(3)
C17 0.055(4) 0.071(4) 0.134(6) -0.029(4) -0.047(4) -0.005(3)
C18 0.057(4) 0.078(4) 0.136(6) -0.029(4) -0.055(4) 0.013(3)
C19 0.069(4) 0.051(3) 0.091(4) -0.021(3) -0.044(3) 0.015(3)
C20 0.055(3) 0.044(2) 0.055(3) -0.013(2) -0.026(3) 0.002(2)
C21 0.052(3) 0.043(2) 0.056(3) -0.012(2) -0.027(3) 0.003(2)
C22 0.073(4) 0.037(3) 0.107(5) -0.005(3) -0.045(4) 0.001(2)
C23 0.077(4) 0.038(3) 0.097(4) -0.006(3) -0.040(4) -0.007(2)
C24 0.051(3) 0.059(3) 0.120(5) -0.013(3) -0.037(4) -0.002(2)
P1 0.0653(10) 0.0694(9) 0.0705(10) -0.0252(8) -0.0196(9) 0.0006(8)
F1 0.277(7) 0.146(4) 0.081(3) -0.016(3) -0.032(4) 0.104(5)
F2 0.199(6) 0.157(4) 0.098(4) 0.013(3) -0.010(4) 0.007(4)
F3 0.085(3) 0.236(6) 0.100(3) -0.048(3) -0.025(3) 0.045(3)
F4 0.186(6) 0.172(5) 0.303(8) -0.159(6) -0.124(6) 0.025(4)
F5 0.096(4) 0.204(5) 0.173(5) -0.074(4) -0.017(3) 0.069(4)
F6 0.230(7) 0.246(7) 0.163(5) -0.127(5) 0.015(5) -0.139(6)

loop_
_atom_type_symbol
_atom_type_description
_atom_type_scat_dispersion_real
_atom_type_scat_dispersion_imag
_atom_type_scat_source
C C 0.0033 0.0016 'International Tables Vol C Tables 4.2.6.8 and 6.1.1.4'
H H 0.0000 0.0000 'International Tables Vol C Tables 4.2.6.8 and 6.1.1.4'
Cl Cl 0.1484 0.1585 'International Tables Vol C Tables 4.2.6.8 and 6.1.1.4'
F F 0.0171 0.0103 'International Tables Vol C Tables 4.2.6.8 and 6.1.1.4'
N N 0.0061 0.0033 'International Tables Vol C Tables 4.2.6.8 and 6.1.1.4'
P P 0.1023 0.0942 'International Tables Vol C Tables 4.2.6.8 and 6.1.1.4'
Ru Ru -1.2594 0.8363 'International Tables Vol C Tables 4.2.6.8 and 6.1.1.4'

loop_
_geom_angle_atom_site_label_1
_geom_angle_atom_site_label_2
_geom_angle_atom_site_label_3
_geom_angle
_geom_angle_site_symmetry_1
_geom_angle_site_symmetry_3
_geom_angle_publ_flag
N2 Ru1 N5 100.89(16) . . ?
N2 Ru1 N3 79.23(17) . . ?
N5 Ru1 N3 93.89(16) . . ?
N2 Ru1 N1 79.89(16) . . ?
N5 Ru1 N1 91.20(15) . . ?
N3 Ru1 N1 159.09(16) . . ?
N2 Ru1 N4 177.18(14) . . ?
N5 Ru1 N4 76.87(16) . . ?
N3 Ru1 N4 102.55(16) . . ?
N1 Ru1 N4 98.36(16) . . ?
N2 Ru1 Cl1 88.65(14) . . ?
N5 Ru1 Cl1 170.42(10) . . ?
N3 Ru1 Cl1 88.76(13) . . ?
N1 Ru1 Cl1 89.57(12) . . ?
N4 Ru1 Cl1 93.57(14) . . ?
C1 N1 C5 119.2(4) . . ?
C1 N1 Ru1 127.8(4) . . ?
C5 N1 Ru1 113.1(3) . . ?
C10 N2 C6 122.6(4) . . ?
C10 N2 Ru1 119.1(3) . . ?
C6 N2 Ru1 118.3(3) . . ?
C15 N3 C11 117.4(4) . . ?
C15 N3 Ru1 129.1(4) . . ?
C11 N3 Ru1 113.5(3) . . ?
C16 N4 C20 116.4(4) . . ?
C16 N4 Ru1 127.3(3) . . ?
C20 N4 Ru1 116.2(3) . . ?
C21 N5 N6 106.4(4) . . ?
C21 N5 Ru1 116.2(3) . . ?
N6 N5 Ru1 137.3(3) . . ?
N5 N6 C23 110.3(4) . . ?
N5 N6 C24 122.8(4) . . ?
C23 N6 C24 126.9(4) . . ?
N1 C1 C2 121.6(6) . . ?
N1 C1 H1 119.2 . . ?
C2 C1 H1 119.2 . . ?
C3A C2 C1 119.0(6) . . ?
C3A C2 H2 120.5 . . ?
C1 C2 H2 120.5 . . ?
C2 C3A C4 120.4(6) . . ?
C2 C3A H3 119.8 . . ?
C4 C3A H3 119.8 . . ?
C3A C4 C5 118.7(5) . . ?
C3A C4 H4 120.7 . . ?
C5 C4 H4 120.7 . . ?
N1 C5 C4 121.1(5) . . ?
N1 C5 C6 115.0(4) . . ?
C4 C5 C6 123.8(5) . . ?
N2 C6 C7 118.5(5) . . ?
N2 C6 C5 113.8(4) . . ?
C7 C6 C5 127.7(5) . . ?
C8 C7 C6 120.2(5) . . ?
C8 C7 H5 119.9 . . ?
C6 C7 H5 119.9 . . ?
C7 C8 C9 120.1(5) . . ?
C7 C8 H6 119.9 . . ?
C9 C8 H6 119.9 . . ?
C8 C9 C10 119.6(5) . . ?
C8 C9 H7 120.2 . . ?
C10 C9 H7 120.2 . . ?
N2 C10 C9 119.0(5) . . ?
N2 C10 C11 113.7(4) . . ?
C9 C10 C11 127.3(5) . . ?
N3 C11 C12 121.8(5) . . ?
N3 C11 C10 114.5(4) . . ?
C12 C11 C10 123.7(5) . . ?
C13 C12 C11 118.8(5) . . ?
C13 C12 H12 120.6 . . ?
C11 C12 H12 120.6 . . ?
C14 C13 C12 119.5(6) . . ?
C14 C13 H13 120.2 . . ?
C12 C13 H13 120.2 . . ?
C15 C14 C13 119.6(5) . . ?
C15 C14 H14 120.2 . . ?
C13 C14 H14 120.2 . . ?
N3 C15 C14 122.9(5) . . ?
N3 C15 H15 118.6 . . ?
C14 C15 H15 118.6 . . ?
N4 C16 C17 122.5(5) . . ?
N4 C16 H16 118.8 . . ?
C17 C16 H16 118.8 . . ?
C16 C17 C18 120.9(5) . . ?
C16 C17 H17 119.6 . . ?
C18 C17 H17 119.6 . . ?
C19 C18 C17 118.1(5) . . ?
C19 C18 H18 120.9 . . ?
C17 C18 H18 120.9 . . ?
C18 C19 C20 119.5(5) . . ?
C18 C19 H19 120.2 . . ?
C20 C19 H19 120.2 . . ?
N4 C20 C19 122.6(5) . . ?
N4 C20 C21 113.3(4) . . ?
C19 C20 C21 124.1(4) . . ?
N5 C21 C22 110.1(4) . . ?
N5 C21 C20 117.1(4) . . ?
C22 C21 C20 132.8(4) . . ?
C23 C22 C21 105.3(4) . . ?
C23 C22 H22 127.3 . . ?
C21 C22 H22 127.3 . . ?
N6 C23 C22 107.9(5) . . ?
N6 C23 H23 126.0 . . ?
C22 C23 H23 126.0 . . ?
N6 C24 H24A 109.5 . . ?
N6 C24 H24B 109.5 . . ?
H24A C24 H24B 109.5 . . ?
N6 C24 H24C 109.5 . . ?
H24A C24 H24C 109.5 . . ?
H24B C24 H24C 109.5 . . ?
F6 P1 F5 89.6(4) . . ?
F6 P1 F1 93.8(4) . . ?
F5 P1 F1 93.7(3) . . ?
F6 P1 F4 174.9(4) . . ?
F5 P1 F4 94.7(4) . . ?
F1 P1 F4 88.6(4) . . ?
F6 P1 F2 87.9(4) . . ?
F5 P1 F2 87.7(3) . . ?
F1 P1 F2 177.8(3) . . ?
F4 P1 F2 89.6(4) . . ?
F6 P1 F3 92.4(4) . . ?
F5 P1 F3 176.7(3) . . ?
F1 P1 F3 88.9(3) . . ?
F4 P1 F3 83.2(3) . . ?
F2 P1 F3 89.7(3) . . ?

loop_
_geom_bond_atom_site_label_1
_geom_bond_atom_site_label_2
_geom_bond_distance
_geom_bond_site_symmetry_2
_geom_bond_publ_flag
Ru1 N2 1.902(4) . ?
Ru1 N5 2.016(4) . ?
Ru1 N3 2.019(5) . ?
Ru1 N1 2.026(5) . ?
Ru1 N4 2.050(4) . ?
Ru1 Cl1 2.340(3) . ?
N1 C1 1.300(6) . ?
N1 C5 1.321(6) . ?
N2 C10 1.304(6) . ?
N2 C6 1.316(6) . ?
N3 C15 1.324(6) . ?
N3 C11 1.329(6) . ?
N4 C16 1.305(6) . ?
N4 C20 1.329(6) . ?
N5 C21 1.308(5) . ?
N5 N6 1.310(5) . ?
N6 C23 1.323(6) . ?
N6 C24 1.400(6) . ?
C1 C2 1.335(8) . ?
C1 H1 0.9300 . ?
C2 C3A 1.327(8) . ?
C2 H2 0.9300 . ?
C3A C4 1.328(8) . ?
C3A H3 0.9300 . ?
C4 C5 1.340(7) . ?
C4 H4 0.9300 . ?
C5 C6 1.435(7) . ?
C6 C7 1.357(7) . ?
C7 C8 1.326(7) . ?
C7 H5 0.9300 . ?
C8 C9 1.330(7) . ?
C8 H6 0.9300 . ?
C9 C10 1.363(6) . ?
C9 H7 0.9300 . ?
C10 C11 1.427(6) . ?
C11 C12 1.357(7) . ?
C12 C13 1.349(8) . ?
C12 H12 0.9300 . ?
C13 C14 1.331(8) . ?
C13 H13 0.9300 . ?
C14 C15 1.331(7) . ?
C14 H14 0.9300 . ?
C15 H15 0.9300 . ?
C16 C17 1.324(7) . ?
C16 H16 0.9300 . ?
C17 C18 1.326(8) . ?
C17 H17 0.9300 . ?
C18 C19 1.324(8) . ?
C18 H18 0.9300 . ?
C19 C20 1.337(7) . ?
C19 H19 0.9300 . ?
C20 C21 1.405(7) . ?
C21 C22 1.360(7) . ?
C22 C23 1.328(8) . ?
C22 H22 0.9300 . ?
C23 H23 0.9300 . ?
C24 H24A 0.9600 . ?
C24 H24B 0.9600 . ?
C24 H24C 0.9600 . ?
P1 F6 1.476(5) . ?
P1 F5 1.484(5) . ?
P1 F1 1.490(5) . ?
P1 F4 1.504(5) . ?
P1 F2 1.518(5) . ?
P1 F3 1.557(5) . ?

loop_
_platon_squeeze_void_nr
_platon_squeeze_void_average_x
_platon_squeeze_void_average_y
_platon_squeeze_void_average_z
_platon_squeeze_void_volume
_platon_squeeze_void_count_electrons
1 -0.032 -0.008 0.500 361.6 41.1
